data_4131828
loop_
_publ_author_name
'White, Corey J.'
'Speelman, Amy L.'
'Kupper, Claudia'
'Demeshko, Serhiy'
'Meyer, Franc'
'Shanahan, James P.'
'Alp, E. Ercan'
'Hu, Michael'
'Zhao, Jiyong'
'Lehnert, Nicolai'

_publ_section_title
;
 The Semireduced Mechanism for Nitric Oxide Reduction by Non-Heme Diiron
 Complexes: Modeling Flavodiiron Nitric Oxide Reductases.
;
_journal_issue 7
_journal_name_full 'Journal of the American Chemical Society'
_journal_page_first 2562
_journal_page_last 2574
_journal_paper_doi 10.1021/jacs.7b11464
_journal_volume 140
_journal_year 2018
_chemical_formula_moiety
; 
  C39 H43 Fe2 N6 O5, C F3 O3 S, C4 H8 O [+ solvent] 
;
_chemical_formula_sum 'C44 H51 F3 Fe2 N6 O9 S'
_chemical_formula_weight 1008.66
_space_group_crystal_system triclinic
_space_group_IT_number 2
_space_group_name_Hall '-P 1'
_space_group_name_H-M_alt 'P -1'
_atom_sites_solution_hydrogens geom
_audit_creation_method SHELXL-2016/6
_cell_angle_alpha 97.0851(15)
_cell_angle_beta 97.0567(15)
_cell_angle_gamma 95.8092(16)
_cell_formula_units_Z 2
_cell_length_a 9.95848(20)
_cell_length_b 13.0629(2)
_cell_length_c 18.7207(3)
_cell_measurement_reflns_used 16330
_cell_measurement_temperature 85(2)
_cell_measurement_theta_max 68.6030
_cell_measurement_theta_min 2.3920
_cell_volume 2381.61(7)
_computing_cell_refinement 'CrysAlisPro 1.171.38.41 (Rigaku OD, 2015)'
_computing_data_collection 'CrystalClear-SM Expert 2.0 r16 (Rigaku, 2014)'
_computing_data_reduction 'CrysAlisPro 1.171.38.41 (Rigaku OD, 2015)'
_computing_molecular_graphics 'Bruker SHELXTL'
_computing_publication_material 'Bruker SHELXTL'
_computing_structure_refinement 'SHELXL-2014/6 (Sheldrick, 2014)'
_computing_structure_solution 'SHELXT (Sheldrick, 2014)'
_diffrn_ambient_temperature 85(2)
_diffrn_measured_fraction_theta_full 0.979
_diffrn_measured_fraction_theta_max 0.966
_diffrn_measurement_device_type 'Rigaku Saturn 944+ CCD'
_diffrn_measurement_method '\w scans'
_diffrn_radiation_type CuK\a
_diffrn_radiation_wavelength 1.54184
_diffrn_reflns_av_R_equivalents 0.0495
_diffrn_reflns_av_unetI/netI 0.0316
_diffrn_reflns_Laue_measured_fraction_full 0.979
_diffrn_reflns_Laue_measured_fraction_max 0.966
_diffrn_reflns_limit_h_max 12
_diffrn_reflns_limit_h_min -11
_diffrn_reflns_limit_k_max 15
_diffrn_reflns_limit_k_min -15
_diffrn_reflns_limit_l_max 22
_diffrn_reflns_limit_l_min -22
_diffrn_reflns_number 36133
_diffrn_reflns_point_group_measured_fraction_full 0.979
_diffrn_reflns_point_group_measured_fraction_max 0.966
_diffrn_reflns_theta_full 67.684
_diffrn_reflns_theta_max 69.345
_diffrn_reflns_theta_min 2.401
_diffrn_source 'micro-focus rotating anode'
_exptl_absorpt_coefficient_mu 5.897
_exptl_absorpt_correction_T_max 1.00000
_exptl_absorpt_correction_T_min 0.51147
_exptl_absorpt_correction_type multi-scan
_exptl_absorpt_process_details
; 
CrysAlisPro 1.171.38.41 (Rigaku Oxford Diffraction, 2015) 
Empirical absorption correction using spherical harmonics, 
 implemented in SCALE3 ABSPACK scaling algorithm. 
;
_exptl_crystal_colour orange
_exptl_crystal_density_diffrn 1.407
_exptl_crystal_description block
_exptl_crystal_F_000 1048
_exptl_crystal_size_max 0.200
_exptl_crystal_size_mid 0.040
_exptl_crystal_size_min 0.030
_refine_diff_density_max 0.542
_refine_diff_density_min -0.613
_refine_diff_density_rms 0.083
_refine_ls_extinction_coef 0.0023(2)
_refine_ls_extinction_expression Fc^*^=kFc[1+0.001xFc^2^\l^3^/sin(2\q)]^-1/4^
_refine_ls_extinction_method 'SHELXL-2016/6 (Sheldrick 2016)'
_refine_ls_goodness_of_fit_ref 1.046
_refine_ls_hydrogen_treatment constr
_refine_ls_matrix_type full
_refine_ls_number_parameters 601
_refine_ls_number_reflns 8598
_refine_ls_number_restraints 84
_refine_ls_restrained_S_all 1.053
_refine_ls_R_factor_all 0.0544
_refine_ls_R_factor_gt 0.0522
_refine_ls_shift/su_max 0.001
_refine_ls_shift/su_mean 0.000
_refine_ls_structure_factor_coef Fsqd
_refine_ls_weighting_details 'w=1/[\s^2^(Fo^2^)+(0.1018P)^2^+1.0706P] where P=(Fo^2^+2Fc^2^)/3'
_refine_ls_weighting_scheme calc
_refine_ls_wR_factor_gt 0.1458
_refine_ls_wR_factor_ref 0.1494
_reflns_Friedel_coverage 0.000
_reflns_number_gt 8072
_reflns_number_total 8598
_reflns_threshold_expression 'I > 2\s(I)'
_cod_data_source_file ja7b11464_si_002.cif
_cod_data_source_block cw39_sq
_cod_original_cell_volume 2381.61(8)
_cod_database_code 4131828
_shelx_shelxl_version_number 2016/6
_shelx_space_group_comment
; 
The symmetry employed for this shelxl refinement is uniquely defined 
by the following loop, which should always be used as a source of 
symmetry information in preference to the above space-group names. 
They are only intended as comments. 
;

loop_
_space_group_symop_operation_xyz
'x, y, z'
'-x, -y, -z'

loop_
_atom_site_label
_atom_site_type_symbol
_atom_site_fract_x
_atom_site_fract_y
_atom_site_fract_z
_atom_site_U_iso_or_equiv
_atom_site_adp_type
_atom_site_occupancy
_atom_site_site_symmetry_order
_atom_site_calc_flag
_atom_site_refinement_flags_posn
_atom_site_refinement_flags_adp
_atom_site_refinement_flags_occupancy
_atom_site_disorder_assembly
_atom_site_disorder_group
Fe1 Fe 0.33839(4) 0.27567(3) 0.25340(2) 0.03649(14) Uani 1 1 d . . . . .
Fe2 Fe 0.63729(4) 0.18685(3) 0.23013(2) 0.03475(14) Uani 1 1 d . . . . .
S1 S 0.89484(7) 0.75959(5) 0.35114(4) 0.03964(18) Uani 1 1 d . . . . .
F1 F 0.72719(18) 0.59749(13) 0.28608(11) 0.0546(4) Uani 1 1 d . . . . .
F2 F 0.6716(2) 0.66623(16) 0.38683(12) 0.0651(5) Uani 1 1 d . . . . .
F3 F 0.63808(18) 0.74056(14) 0.29097(12) 0.0593(5) Uani 1 1 d . . . . .
O1 O 0.4716(2) 0.38750(16) 0.21222(12) 0.0480(5) Uani 1 1 d . . . . .
O2 O 0.6346(2) 0.30501(16) 0.16711(11) 0.0452(5) Uani 1 1 d . . . . .
O3 O 0.2929(2) 0.18180(18) 0.15544(12) 0.0506(5) Uani 1 1 d . . . . .
O4 O 0.4730(2) 0.09147(17) 0.16009(12) 0.0514(5) Uani 1 1 d . . . . .
O5 O 0.50419(17) 0.21807(14) 0.30349(10) 0.0368(4) Uani 1 1 d . . . . .
O6 O 0.9674(2) 0.69191(16) 0.39267(12) 0.0502(5) Uani 1 1 d . . . . .
O7 O 0.9367(2) 0.76895(16) 0.28116(11) 0.0460(5) Uani 1 1 d . . . . .
O8 O 0.8704(2) 0.85511(15) 0.39150(12) 0.0511(5) Uani 1 1 d . . . . .
N1 N 0.1814(2) 0.37670(18) 0.22933(14) 0.0435(5) Uani 1 1 d . . . . .
N2 N 0.3382(2) 0.37961(17) 0.35919(13) 0.0385(5) Uani 1 1 d . . . . .
N3 N 0.2182(2) 0.17551(17) 0.31350(13) 0.0386(5) Uani 1 1 d . . . . .
N4 N 0.7961(2) 0.27413(16) 0.31585(12) 0.0354(5) Uani 1 1 d . . . . .
N5 N 0.6977(2) 0.06282(16) 0.29732(12) 0.0356(5) Uani 1 1 d . . . . .
N6 N 0.7739(2) 0.10464(18) 0.16767(13) 0.0399(5) Uani 1 1 d . . . . .
C1 C 0.5594(3) 0.3770(2) 0.17106(16) 0.0447(6) Uani 1 1 d . . . . .
C2 C 0.5778(6) 0.4567(4) 0.1204(3) 0.0905(15) Uani 1 1 d . . . . .
H2A H 0.569822 0.420240 0.070167 0.109 Uiso 1 1 calc R U . . .
H2B H 0.671116 0.493755 0.132838 0.109 Uiso 1 1 calc R U . . .
C3 C 0.4763(9) 0.5368(7) 0.1220(5) 0.153(4) Uani 1 1 d . . . . .
H3A H 0.385314 0.502873 0.101058 0.230 Uiso 1 1 calc R U . . .
H3B H 0.503936 0.591661 0.093739 0.230 Uiso 1 1 calc R U . . .
H3C H 0.474613 0.567144 0.172429 0.230 Uiso 1 1 calc R U . . .
C4 C 0.3643(3) 0.1153(3) 0.12946(19) 0.0536(7) Uani 1 1 d . U . . .
C5 C 0.3187(5) 0.0703(5) 0.0521(3) 0.0993(16) Uani 1 1 d D U . . .
H5A H 0.261364 0.117777 0.028671 0.119 Uiso 0.54(2) 1 calc R U P A -1
H5B H 0.261557 0.003320 0.050611 0.119 Uiso 0.54(2) 1 calc R U P A -1
H5C H 0.220426 0.075178 0.038991 0.119 Uiso 0.46(2) 1 calc R U P A -2
H5D H 0.333924 -0.003747 0.044230 0.119 Uiso 0.46(2) 1 calc R U P A -2
C6 C 0.4345(13) 0.052(2) 0.0090(8) 0.138(5) Uani 0.54(2) 1 d D U P A -1
H6A H 0.475877 0.119087 -0.001831 0.206 Uiso 0.54(2) 1 calc R U P A -1
H6B H 0.399814 0.006989 -0.036612 0.206 Uiso 0.54(2) 1 calc R U P A -1
H6C H 0.503192 0.019486 0.037294 0.206 Uiso 0.54(2) 1 calc R U P A -1
C6A C 0.405(2) 0.135(2) 0.0042(8) 0.152(6) Uani 0.46(2) 1 d D U P A -2
H6D H 0.374127 0.203485 0.003806 0.228 Uiso 0.46(2) 1 calc R U P A -2
H6E H 0.393101 0.098254 -0.045546 0.228 Uiso 0.46(2) 1 calc R U P A -2
H6F H 0.501507 0.142274 0.024619 0.228 Uiso 0.46(2) 1 calc R U P A -2
C7 C 0.0818(3) 0.3592(3) 0.17303(19) 0.0502(7) Uani 1 1 d . . . . .
H7 H 0.076393 0.297416 0.139648 0.060 Uiso 1 1 calc R U . . .
C8 C -0.0136(3) 0.4272(3) 0.1614(2) 0.0594(8) Uani 1 1 d . . . . .
H8 H -0.083488 0.412275 0.120949 0.071 Uiso 1 1 calc R U . . .
C9 C -0.0057(3) 0.5172(3) 0.2095(2) 0.0541(8) Uani 1 1 d . . . . .
H9 H -0.069439 0.565705 0.202437 0.065 Uiso 1 1 calc R U . . .
C10 C 0.0967(3) 0.5357(2) 0.26808(18) 0.0470(7) Uani 1 1 d . . . . .
H10 H 0.104037 0.596870 0.302215 0.056 Uiso 1 1 calc R U . . .
C11 C 0.1880(3) 0.4639(2) 0.27620(17) 0.0429(6) Uani 1 1 d . . . . .
C12 C 0.3047(3) 0.4801(2) 0.33776(17) 0.0444(6) Uani 1 1 d . . . . .
H12A H 0.385759 0.517042 0.322340 0.053 Uiso 1 1 calc R U . . .
H12B H 0.279515 0.523769 0.379996 0.053 Uiso 1 1 calc R U . . .
C13 C 0.2332(3) 0.3333(2) 0.39857(16) 0.0411(6) Uani 1 1 d . . . . .
H13A H 0.145932 0.360620 0.384600 0.049 Uiso 1 1 calc R U . . .
H13B H 0.260226 0.354431 0.451425 0.049 Uiso 1 1 calc R U . . .
C14 C 0.2121(3) 0.2158(2) 0.38287(16) 0.0393(6) Uani 1 1 d . . . . .
C15 C 0.1802(3) 0.1541(2) 0.43479(17) 0.0432(6) Uani 1 1 d . . . . .
H15 H 0.178469 0.183988 0.483523 0.052 Uiso 1 1 calc R U . . .
C16 C 0.1507(3) 0.0475(2) 0.41434(18) 0.0465(7) Uani 1 1 d . . . . .
H16 H 0.127394 0.003556 0.448887 0.056 Uiso 1 1 calc R U . . .
C17 C 0.1555(3) 0.0061(2) 0.34358(19) 0.0465(7) Uani 1 1 d . . . . .
H17 H 0.134430 -0.066481 0.328400 0.056 Uiso 1 1 calc R U . . .
C18 C 0.1913(3) 0.0719(2) 0.29519(17) 0.0419(6) Uani 1 1 d . . . . .
H18 H 0.197386 0.042833 0.246768 0.050 Uiso 1 1 calc R U . . .
C19 C 0.4758(3) 0.3931(2) 0.40247(16) 0.0402(6) Uani 1 1 d . . . . .
H19A H 0.477430 0.445325 0.445764 0.048 Uiso 1 1 calc R U . . .
H19B H 0.543626 0.420138 0.372851 0.048 Uiso 1 1 calc R U . . .
C20 C 0.5156(3) 0.2938(2) 0.42665(15) 0.0379(6) Uani 1 1 d . . . . .
C21 C 0.5462(3) 0.2850(2) 0.49970(15) 0.0393(6) Uani 1 1 d . . . . .
H21 H 0.537884 0.342406 0.534675 0.047 Uiso 1 1 calc R U . . .
C22 C 0.5888(3) 0.1949(2) 0.52400(16) 0.0397(6) Uani 1 1 d . . . . .
C23 C 0.5986(3) 0.1120(2) 0.47085(16) 0.0392(6) Uani 1 1 d . . . . .
H23 H 0.626161 0.049445 0.485641 0.047 Uiso 1 1 calc R U . . .
C24 C 0.5693(2) 0.1180(2) 0.39692(15) 0.0365(6) Uani 1 1 d . . . . .
C25 C 0.5287(2) 0.2098(2) 0.37413(15) 0.0350(5) Uani 1 1 d . . . . .
C26 C 0.6297(3) 0.1908(3) 0.60334(17) 0.0481(7) Uani 1 1 d . . . . .
H26A H 0.725848 0.218603 0.617071 0.072 Uiso 1 1 calc R U . . .
H26B H 0.616675 0.118596 0.612884 0.072 Uiso 1 1 calc R U . . .
H26C H 0.573400 0.232449 0.631884 0.072 Uiso 1 1 calc R U . . .
C27 C 0.5886(3) 0.0306(2) 0.34032(16) 0.0380(6) Uani 1 1 d . . . . .
H27A H 0.612952 -0.029728 0.364293 0.046 Uiso 1 1 calc R U . . .
H27B H 0.502023 0.008940 0.307380 0.046 Uiso 1 1 calc R U . . .
C28 C 0.8267(3) 0.1032(2) 0.34575(15) 0.0356(5) Uani 1 1 d . . . . .
H28A H 0.904956 0.087975 0.319947 0.043 Uiso 1 1 calc R U . . .
H28B H 0.832293 0.067114 0.389337 0.043 Uiso 1 1 calc R U . . .
C29 C 0.8359(2) 0.21850(19) 0.36904(14) 0.0332(5) Uani 1 1 d . . . . .
C30 C 0.8863(2) 0.2648(2) 0.43912(15) 0.0362(5) Uani 1 1 d . . . . .
H30 H 0.912742 0.223551 0.475674 0.043 Uiso 1 1 calc R U . . .
C31 C 0.8977(3) 0.3718(2) 0.45512(15) 0.0379(6) Uani 1 1 d . . . . .
H31 H 0.930836 0.405082 0.502969 0.045 Uiso 1 1 calc R U . . .
C32 C 0.8599(3) 0.4300(2) 0.40003(16) 0.0403(6) Uani 1 1 d . . . . .
H32 H 0.868768 0.503754 0.409183 0.048 Uiso 1 1 calc R U . . .
C33 C 0.8092(3) 0.3782(2) 0.33194(16) 0.0386(6) Uani 1 1 d . . . . .
H33 H 0.782218 0.417810 0.294526 0.046 Uiso 1 1 calc R U . . .
C34 C 0.7198(3) -0.0251(2) 0.24419(16) 0.0413(6) Uani 1 1 d . . . . .
H34A H 0.630796 -0.061320 0.219870 0.050 Uiso 1 1 calc R U . . .
H34B H 0.768788 -0.075251 0.269720 0.050 Uiso 1 1 calc R U . . .
C35 C 0.8017(3) 0.0131(2) 0.18822(16) 0.0409(6) Uani 1 1 d . . . . .
C36 C 0.8975(3) -0.0420(3) 0.15924(17) 0.0494(7) Uani 1 1 d . . . . .
H36 H 0.916148 -0.105980 0.175278 0.059 Uiso 1 1 calc R U . . .
C37 C 0.9661(3) -0.0037(3) 0.10677(18) 0.0558(8) Uani 1 1 d . . . . .
H37 H 1.032920 -0.040755 0.086459 0.067 Uiso 1 1 calc R U . . .
C38 C 0.9368(3) 0.0885(3) 0.08424(17) 0.0542(8) Uani 1 1 d . . . . .
H38 H 0.982082 0.116077 0.047767 0.065 Uiso 1 1 calc R U . . .
C39 C 0.8395(3) 0.1409(2) 0.11581(16) 0.0457(6) Uani 1 1 d . . . . .
H39 H 0.818785 0.204643 0.100137 0.055 Uiso 1 1 calc R U . . .
C40 C 0.7244(3) 0.6877(2) 0.32762(18) 0.0461(7) Uani 1 1 d . . . . .
C41 C 0.2925(7) 0.7797(7) 0.0641(4) 0.127(2) Uani 1 1 d . . . . .
H41A H 0.320143 0.825664 0.028812 0.153 Uiso 1 1 calc R U . . .
H41B H 0.297762 0.706934 0.043517 0.153 Uiso 1 1 calc R U . . .
O9 O 0.1644(6) 0.7918(5) 0.0770(4) 0.171(3) Uani 1 1 d . . . . .
C44 C 0.1670(13) 0.7562(14) 0.1455(8) 0.282(9) Uani 1 1 d . . . . .
H44A H 0.139844 0.680240 0.137978 0.338 Uiso 1 1 calc R U . . .
H44B H 0.099494 0.789359 0.172301 0.338 Uiso 1 1 calc R U . . .
C43 C 0.3020(17) 0.7790(10) 0.1897(5) 0.219(6) Uani 1 1 d . . . . .
H43A H 0.304974 0.837431 0.229172 0.263 Uiso 1 1 calc R U . . .
H43B H 0.330834 0.717341 0.210509 0.263 Uiso 1 1 calc R U . . .
C42 C 0.3831(10) 0.8070(7) 0.1339(5) 0.153(3) Uani 1 1 d . . . . .
H42A H 0.463222 0.767876 0.133982 0.183 Uiso 1 1 calc R U . . .
H42B H 0.415382 0.882239 0.142421 0.183 Uiso 1 1 calc R U . . .

loop_
_atom_site_aniso_label
_atom_site_aniso_U_11
_atom_site_aniso_U_22
_atom_site_aniso_U_33
_atom_site_aniso_U_23
_atom_site_aniso_U_13
_atom_site_aniso_U_12
Fe1 0.0289(2) 0.0351(2) 0.0471(3) 0.00666(17) 0.00579(17) 0.00955(16)
Fe2 0.0284(2) 0.0335(2) 0.0435(2) 0.00638(17) 0.00596(17) 0.00642(16)
S1 0.0405(4) 0.0346(3) 0.0453(4) 0.0090(3) 0.0079(3) 0.0048(3)
F1 0.0487(10) 0.0368(9) 0.0753(12) 0.0035(8) 0.0018(9) 0.0040(7)
F2 0.0606(12) 0.0592(11) 0.0845(14) 0.0211(10) 0.0355(11) 0.0048(9)
F3 0.0422(9) 0.0472(10) 0.0903(14) 0.0162(9) 0.0037(9) 0.0124(8)
O1 0.0413(11) 0.0425(11) 0.0642(13) 0.0148(9) 0.0120(10) 0.0086(8)
O2 0.0424(11) 0.0485(11) 0.0487(11) 0.0150(9) 0.0078(9) 0.0119(9)
O3 0.0375(10) 0.0606(13) 0.0524(12) 0.0003(9) 0.0040(9) 0.0114(9)
O4 0.0391(10) 0.0493(12) 0.0617(13) -0.0048(9) 0.0019(9) 0.0065(9)
O5 0.0304(9) 0.0355(9) 0.0459(10) 0.0066(7) 0.0050(7) 0.0092(7)
O6 0.0527(12) 0.0438(11) 0.0542(12) 0.0129(9) -0.0001(10) 0.0068(9)
O7 0.0463(11) 0.0468(11) 0.0481(11) 0.0109(8) 0.0134(9) 0.0064(9)
O8 0.0642(13) 0.0350(10) 0.0552(12) 0.0038(9) 0.0159(10) 0.0050(9)
N1 0.0341(12) 0.0407(12) 0.0587(14) 0.0107(10) 0.0085(10) 0.0113(9)
N2 0.0320(11) 0.0326(11) 0.0528(13) 0.0066(9) 0.0078(9) 0.0095(8)
N3 0.0279(10) 0.0378(11) 0.0514(13) 0.0064(9) 0.0066(9) 0.0087(9)
N4 0.0288(10) 0.0323(11) 0.0470(12) 0.0098(9) 0.0076(9) 0.0045(8)
N5 0.0292(10) 0.0300(10) 0.0488(12) 0.0038(9) 0.0075(9) 0.0077(8)
N6 0.0323(11) 0.0424(12) 0.0444(12) 0.0019(9) 0.0055(9) 0.0068(9)
C1 0.0386(14) 0.0481(16) 0.0496(16) 0.0134(12) 0.0046(12) 0.0092(12)
C2 0.103(4) 0.093(3) 0.094(3) 0.045(3) 0.033(3) 0.040(3)
C3 0.182(8) 0.158(7) 0.167(7) 0.099(6) 0.058(6) 0.103(6)
C4 0.0326(14) 0.0651(19) 0.0594(17) -0.0063(14) 0.0051(12) 0.0077(12)
C5 0.068(3) 0.140(4) 0.078(2) -0.028(3) 0.0025(19) 0.017(3)
C6 0.098(6) 0.220(13) 0.082(6) -0.038(8) 0.028(5) 0.008(8)
C6A 0.149(10) 0.228(13) 0.065(5) -0.005(8) 0.017(7) -0.009(10)
C7 0.0372(15) 0.0481(16) 0.0650(19) 0.0091(14) 0.0009(14) 0.0106(12)
C8 0.0388(16) 0.0581(19) 0.082(2) 0.0159(17) -0.0017(15) 0.0120(14)
C9 0.0401(16) 0.0503(17) 0.079(2) 0.0234(16) 0.0124(15) 0.0178(13)
C10 0.0407(15) 0.0393(14) 0.0668(19) 0.0150(13) 0.0153(14) 0.0129(12)
C11 0.0354(14) 0.0379(14) 0.0592(17) 0.0121(12) 0.0112(12) 0.0097(11)
C12 0.0412(15) 0.0335(13) 0.0600(17) 0.0056(12) 0.0067(13) 0.0125(11)
C13 0.0344(13) 0.0409(14) 0.0509(16) 0.0066(11) 0.0106(12) 0.0119(11)
C14 0.0255(12) 0.0408(14) 0.0536(16) 0.0091(11) 0.0054(11) 0.0107(10)
C15 0.0279(13) 0.0492(16) 0.0560(17) 0.0127(13) 0.0081(12) 0.0114(11)
C16 0.0290(13) 0.0504(16) 0.0649(19) 0.0212(14) 0.0081(12) 0.0093(11)
C17 0.0304(13) 0.0396(14) 0.071(2) 0.0115(13) 0.0064(13) 0.0070(11)
C18 0.0271(12) 0.0393(14) 0.0594(17) 0.0052(12) 0.0058(11) 0.0064(10)
C19 0.0351(13) 0.0338(13) 0.0515(15) 0.0035(11) 0.0041(11) 0.0081(10)
C20 0.0302(12) 0.0343(13) 0.0500(15) 0.0058(11) 0.0078(11) 0.0052(10)
C21 0.0310(13) 0.0391(14) 0.0479(15) 0.0043(11) 0.0066(11) 0.0049(10)
C22 0.0277(12) 0.0438(14) 0.0495(15) 0.0098(11) 0.0105(11) 0.0023(10)
C23 0.0282(12) 0.0375(13) 0.0560(16) 0.0134(11) 0.0131(11) 0.0050(10)
C24 0.0249(11) 0.0341(12) 0.0522(15) 0.0096(11) 0.0082(11) 0.0033(9)
C25 0.0238(11) 0.0347(13) 0.0475(15) 0.0075(10) 0.0064(10) 0.0040(9)
C26 0.0415(15) 0.0551(17) 0.0511(16) 0.0136(13) 0.0093(13) 0.0108(13)
C27 0.0300(12) 0.0306(12) 0.0551(16) 0.0091(11) 0.0087(11) 0.0041(10)
C28 0.0269(12) 0.0343(13) 0.0475(14) 0.0082(10) 0.0073(10) 0.0065(10)
C29 0.0221(11) 0.0340(12) 0.0459(14) 0.0104(10) 0.0077(10) 0.0055(9)
C30 0.0250(11) 0.0394(13) 0.0465(14) 0.0120(11) 0.0059(10) 0.0067(10)
C31 0.0286(12) 0.0375(13) 0.0469(14) 0.0051(11) 0.0050(10) 0.0022(10)
C32 0.0342(13) 0.0312(12) 0.0548(16) 0.0081(11) 0.0031(12) 0.0013(10)
C33 0.0319(13) 0.0345(13) 0.0508(15) 0.0116(11) 0.0054(11) 0.0036(10)
C34 0.0397(14) 0.0301(12) 0.0543(16) 0.0016(11) 0.0069(12) 0.0090(10)
C35 0.0366(14) 0.0392(14) 0.0452(15) -0.0009(11) 0.0024(11) 0.0084(11)
C36 0.0447(16) 0.0515(17) 0.0507(17) -0.0027(13) 0.0032(13) 0.0156(13)
C37 0.0481(17) 0.070(2) 0.0484(17) -0.0098(15) 0.0100(14) 0.0183(15)
C38 0.0509(17) 0.067(2) 0.0433(16) -0.0024(14) 0.0129(13) 0.0047(15)
C39 0.0419(15) 0.0511(16) 0.0431(15) 0.0018(12) 0.0068(12) 0.0046(12)
C40 0.0433(15) 0.0354(14) 0.0630(18) 0.0119(12) 0.0122(13) 0.0094(11)
C41 0.099(5) 0.168(7) 0.122(5) 0.048(5) 0.014(4) 0.017(4)
O9 0.116(4) 0.182(5) 0.258(7) 0.142(5) 0.057(4) 0.058(4)
C44 0.205(9) 0.43(2) 0.338(15) 0.298(17) 0.187(10) 0.193(12)
C43 0.379(17) 0.215(11) 0.095(5) 0.040(6) 0.061(7) 0.130(12)
C42 0.174(7) 0.127(6) 0.141(6) 0.037(5) -0.051(5) 0.011(5)

loop_
_atom_type_symbol
_atom_type_description
_atom_type_scat_dispersion_real
_atom_type_scat_dispersion_imag
_atom_type_scat_source
C C 0.0181 0.0091 'International Tables Vol C Tables 4.2.6.8 and 6.1.1.4'
H H 0.0000 0.0000 'International Tables Vol C Tables 4.2.6.8 and 6.1.1.4'
N N 0.0311 0.0180 'International Tables Vol C Tables 4.2.6.8 and 6.1.1.4'
O O 0.0492 0.0322 'International Tables Vol C Tables 4.2.6.8 and 6.1.1.4'
F F 0.0727 0.0534 'International Tables Vol C Tables 4.2.6.8 and 6.1.1.4'
S S 0.3331 0.5567 'International Tables Vol C Tables 4.2.6.8 and 6.1.1.4'
Fe Fe -1.1336 3.1974 'International Tables Vol C Tables 4.2.6.8 and 6.1.1.4'

loop_
_geom_angle_atom_site_label_1
_geom_angle_atom_site_label_2
_geom_angle_atom_site_label_3
_geom_angle
O3 Fe1 O5 103.44(8)
O3 Fe1 O1 93.60(9)
O5 Fe1 O1 90.14(8)
O3 Fe1 N1 94.66(9)
O5 Fe1 N1 161.58(9)
O1 Fe1 N1 85.29(8)
O3 Fe1 N3 95.86(9)
O5 Fe1 N3 85.46(8)
O1 Fe1 N3 170.27(9)
N1 Fe1 N3 96.18(9)
O3 Fe1 N2 167.33(8)
O5 Fe1 N2 87.16(8)
O1 Fe1 N2 93.29(8)
N1 Fe1 N2 75.33(9)
N3 Fe1 N2 77.84(8)
O2 Fe2 O5 105.59(8)
O2 Fe2 O4 93.28(9)
O5 Fe2 O4 88.71(8)
O2 Fe2 N6 93.47(9)
O5 Fe2 N6 160.62(8)
O4 Fe2 N6 86.69(8)
O2 Fe2 N4 94.09(8)
O5 Fe2 N4 85.22(8)
O4 Fe2 N4 171.49(9)
N6 Fe2 N4 97.10(8)
O2 Fe2 N5 165.34(8)
O5 Fe2 N5 85.78(7)
O4 Fe2 N5 96.24(9)
N6 Fe2 N5 76.04(8)
N4 Fe2 N5 77.39(8)
O8 S1 O7 115.10(13)
O8 S1 O6 115.39(13)
O7 S1 O6 115.02(13)
O8 S1 C40 103.23(14)
O7 S1 C40 102.76(14)
O6 S1 C40 102.69(13)
C1 O1 Fe1 131.7(2)
C1 O2 Fe2 125.89(19)
C4 O3 Fe1 126.6(2)
C4 O4 Fe2 130.0(2)
C25 O5 Fe1 125.70(15)
C25 O5 Fe2 124.40(15)
Fe1 O5 Fe2 109.69(9)
C7 N1 C11 118.3(2)
C7 N1 Fe1 126.1(2)
C11 N1 Fe1 115.6(2)
C13 N2 C12 111.4(2)
C13 N2 C19 111.9(2)
C12 N2 C19 109.9(2)
C13 N2 Fe1 108.61(16)
C12 N2 Fe1 104.97(17)
C19 N2 Fe1 109.88(15)
C18 N3 C14 118.1(2)
C18 N3 Fe1 123.49(19)
C14 N3 Fe1 114.75(18)
C33 N4 C29 118.0(2)
C33 N4 Fe2 122.64(18)
C29 N4 Fe2 113.60(16)
C34 N5 C28 110.3(2)
C34 N5 C27 110.4(2)
C28 N5 C27 110.8(2)
C34 N5 Fe2 105.10(17)
C28 N5 Fe2 108.64(15)
C27 N5 Fe2 111.39(15)
C39 N6 C35 118.3(2)
C39 N6 Fe2 126.0(2)
C35 N6 Fe2 115.46(18)
O1 C1 O2 126.1(3)
O1 C1 C2 117.4(3)
O2 C1 C2 116.5(3)
C1 C2 C3 114.7(4)
C1 C2 H2A 108.6
C3 C2 H2A 108.6
C1 C2 H2B 108.6
C3 C2 H2B 108.6
H2A C2 H2B 107.6
C2 C3 H3A 109.5
C2 C3 H3B 109.5
H3A C3 H3B 109.5
C2 C3 H3C 109.5
H3A C3 H3C 109.5
H3B C3 H3C 109.5
O4 C4 O3 126.3(3)
O4 C4 C5 118.2(3)
O3 C4 C5 115.2(3)
C4 C5 C6 113.6(6)
C4 C5 C6A 107.1(8)
C4 C5 H5A 108.8
C6 C5 H5A 108.8
C4 C5 H5B 108.8
C6 C5 H5B 108.8
H5A C5 H5B 107.7
C4 C5 H5C 110.3
C6A C5 H5C 110.3
C4 C5 H5D 110.3
C6A C5 H5D 110.3
H5C C5 H5D 108.5
C5 C6 H6A 109.5
C5 C6 H6B 109.5
H6A C6 H6B 109.5
C5 C6 H6C 109.5
H6A C6 H6C 109.5
H6B C6 H6C 109.5
C5 C6A H6D 109.5
C5 C6A H6E 109.5
H6D C6A H6E 109.5
C5 C6A H6F 109.5
H6D C6A H6F 109.5
H6E C6A H6F 109.5
N1 C7 C8 122.6(3)
N1 C7 H7 118.7
C8 C7 H7 118.7
C9 C8 C7 118.9(3)
C9 C8 H8 120.5
C7 C8 H8 120.5
C8 C9 C10 118.8(3)
C8 C9 H9 120.6
C10 C9 H9 120.6
C11 C10 C9 118.9(3)
C11 C10 H10 120.5
C9 C10 H10 120.5
N1 C11 C10 122.5(3)
N1 C11 C12 115.6(2)
C10 C11 C12 121.9(3)
N2 C12 C11 110.7(2)
N2 C12 H12A 109.5
C11 C12 H12A 109.5
N2 C12 H12B 109.5
C11 C12 H12B 109.5
H12A C12 H12B 108.1
N2 C13 C14 112.5(2)
N2 C13 H13A 109.1
C14 C13 H13A 109.1
N2 C13 H13B 109.1
C14 C13 H13B 109.1
H13A C13 H13B 107.8
N3 C14 C15 122.1(3)
N3 C14 C13 115.4(2)
C15 C14 C13 122.3(3)
C14 C15 C16 118.7(3)
C14 C15 H15 120.6
C16 C15 H15 120.6
C17 C16 C15 119.4(3)
C17 C16 H16 120.3
C15 C16 H16 120.3
C16 C17 C18 118.8(3)
C16 C17 H17 120.6
C18 C17 H17 120.6
N3 C18 C17 122.9(3)
N3 C18 H18 118.6
C17 C18 H18 118.6
N2 C19 C20 112.6(2)
N2 C19 H19A 109.1
C20 C19 H19A 109.1
N2 C19 H19B 109.1
C20 C19 H19B 109.1
H19A C19 H19B 107.8
C21 C20 C25 119.4(2)
C21 C20 C19 121.2(2)
C25 C20 C19 119.4(3)
C20 C21 C22 122.6(3)
C20 C21 H21 118.7
C22 C21 H21 118.7
C23 C22 C21 116.9(3)
C23 C22 C26 122.0(3)
C21 C22 C26 121.0(3)
C24 C23 C22 122.2(3)
C24 C23 H23 118.9
C22 C23 H23 118.9
C23 C24 C25 119.6(2)
C23 C24 C27 121.6(2)
C25 C24 C27 118.7(2)
O5 C25 C24 120.5(2)
O5 C25 C20 120.3(2)
C24 C25 C20 119.3(3)
C22 C26 H26A 109.5
C22 C26 H26B 109.5
H26A C26 H26B 109.5
C22 C26 H26C 109.5
H26A C26 H26C 109.5
H26B C26 H26C 109.5
N5 C27 C24 111.0(2)
N5 C27 H27A 109.4
C24 C27 H27A 109.4
N5 C27 H27B 109.4
C24 C27 H27B 109.4
H27A C27 H27B 108.0
N5 C28 C29 111.8(2)
N5 C28 H28A 109.3
C29 C28 H28A 109.3
N5 C28 H28B 109.3
C29 C28 H28B 109.3
H28A C28 H28B 107.9
N4 C29 C30 122.3(2)
N4 C29 C28 115.0(2)
C30 C29 C28 122.7(2)
C31 C30 C29 119.1(2)
C31 C30 H30 120.5
C29 C30 H30 120.5
C30 C31 C32 119.0(3)
C30 C31 H31 120.5
C32 C31 H31 120.5
C33 C32 C31 118.4(2)
C33 C32 H32 120.8
C31 C32 H32 120.8
N4 C33 C32 123.2(3)
N4 C33 H33 118.4
C32 C33 H33 118.4
N5 C34 C35 110.3(2)
N5 C34 H34A 109.6
C35 C34 H34A 109.6
N5 C34 H34B 109.6
C35 C34 H34B 109.6
H34A C34 H34B 108.1
N6 C35 C36 122.0(3)
N6 C35 C34 115.4(2)
C36 C35 C34 122.6(3)
C35 C36 C37 119.5(3)
C35 C36 H36 120.3
C37 C36 H36 120.3
C38 C37 C36 119.1(3)
C38 C37 H37 120.4
C36 C37 H37 120.4
C37 C38 C39 118.7(3)
C37 C38 H38 120.6
C39 C38 H38 120.6
N6 C39 C38 122.3(3)
N6 C39 H39 118.8
C38 C39 H39 118.8
F2 C40 F1 107.3(2)
F2 C40 F3 107.5(2)
F1 C40 F3 107.1(3)
F2 C40 S1 111.3(2)
F1 C40 S1 111.3(2)
F3 C40 S1 112.1(2)
O9 C41 C42 107.7(8)
O9 C41 H41A 110.2
C42 C41 H41A 110.2
O9 C41 H41B 110.2
C42 C41 H41B 110.2
H41A C41 H41B 108.5
C41 O9 C44 100.0(6)
O9 C44 C43 112.8(10)
O9 C44 H44A 109.0
C43 C44 H44A 109.0
O9 C44 H44B 109.0
C43 C44 H44B 109.0
H44A C44 H44B 107.8
C42 C43 C44 99.3(7)
C42 C43 H43A 111.9
C44 C43 H43A 111.9
C42 C43 H43B 111.9
C44 C43 H43B 111.9
H43A C43 H43B 109.6
C43 C42 C41 106.1(9)
C43 C42 H42A 110.5
C41 C42 H42A 110.5
C43 C42 H42B 110.5
C41 C42 H42B 110.5
H42A C42 H42B 108.7

loop_
_geom_bond_atom_site_label_1
_geom_bond_atom_site_label_2
_geom_bond_distance
Fe1 O3 2.050(2)
Fe1 O5 2.0534(18)
Fe1 O1 2.151(2)
Fe1 N1 2.187(2)
Fe1 N3 2.188(2)
Fe1 N2 2.259(2)
Fe2 O2 2.056(2)
Fe2 O5 2.0561(18)
Fe2 O4 2.146(2)
Fe2 N6 2.179(2)
Fe2 N4 2.222(2)
Fe2 N5 2.255(2)
S1 O8 1.436(2)
S1 O7 1.438(2)
S1 O6 1.439(2)
S1 C40 1.830(3)
F1 C40 1.334(3)
F2 C40 1.332(4)
F3 C40 1.334(4)
O1 C1 1.241(4)
O2 C1 1.260(3)
O3 C4 1.266(4)
O4 C4 1.248(4)
O5 C25 1.335(3)
N1 C7 1.336(4)
N1 C11 1.340(4)
N2 C13 1.475(4)
N2 C12 1.477(3)
N2 C19 1.486(4)
N3 C18 1.346(4)
N3 C14 1.351(4)
N4 C33 1.344(3)
N4 C29 1.348(3)
N5 C34 1.476(3)
N5 C28 1.487(3)
N5 C27 1.488(3)
N6 C39 1.342(4)
N6 C35 1.345(4)
C1 C2 1.506(5)
C2 C3 1.526(7)
C2 H2A 0.9900
C2 H2B 0.9900
C3 H3A 0.9800
C3 H3B 0.9800
C3 H3C 0.9800
C4 C5 1.492(6)
C5 C6 1.507(11)
C5 C6A 1.573(15)
C5 H5A 0.9900
C5 H5B 0.9900
C5 H5C 0.9900
C5 H5D 0.9900
C6 H6A 0.9800
C6 H6B 0.9800
C6 H6C 0.9800
C6A H6D 0.9800
C6A H6E 0.9800
C6A H6F 0.9800
C7 C8 1.382(4)
C7 H7 0.9500
C8 C9 1.379(5)
C8 H8 0.9500
C9 C10 1.383(5)
C9 H9 0.9500
C10 C11 1.380(4)
C10 H10 0.9500
C11 C12 1.512(4)
C12 H12A 0.9900
C12 H12B 0.9900
C13 C14 1.515(4)
C13 H13A 0.9900
C13 H13B 0.9900
C14 C15 1.383(4)
C15 C16 1.389(4)
C15 H15 0.9500
C16 C17 1.376(5)
C16 H16 0.9500
C17 C18 1.377(4)
C17 H17 0.9500
C18 H18 0.9500
C19 C20 1.500(4)
C19 H19A 0.9900
C19 H19B 0.9900
C20 C21 1.386(4)
C20 C25 1.408(4)
C21 C22 1.400(4)
C21 H21 0.9500
C22 C23 1.397(4)
C22 C26 1.500(4)
C23 C24 1.392(4)
C23 H23 0.9500
C24 C25 1.402(4)
C24 C27 1.503(4)
C26 H26A 0.9800
C26 H26B 0.9800
C26 H26C 0.9800
C27 H27A 0.9900
C27 H27B 0.9900
C28 C29 1.506(3)
C28 H28A 0.9900
C28 H28B 0.9900
C29 C30 1.386(4)
C30 C31 1.383(4)
C30 H30 0.9500
C31 C32 1.393(4)
C31 H31 0.9500
C32 C33 1.378(4)
C32 H32 0.9500
C33 H33 0.9500
C34 C35 1.506(4)
C34 H34A 0.9900
C34 H34B 0.9900
C35 C36 1.375(4)
C36 C37 1.378(5)
C36 H36 0.9500
C37 C38 1.372(5)
C37 H37 0.9500
C38 C39 1.389(4)
C38 H38 0.9500
C39 H39 0.9500
C41 O9 1.348(8)
C41 C42 1.477(10)
C41 H41A 0.9900
C41 H41B 0.9900
O9 C44 1.415(11)
C44 C43 1.472(19)
C44 H44A 0.9900
C44 H44B 0.9900
C43 C42 1.455(14)
C43 H43A 0.9900
C43 H43B 0.9900
C42 H42A 0.9900
C42 H42B 0.9900

loop_
_geom_torsion_atom_site_label_1
_geom_torsion_atom_site_label_2
_geom_torsion_atom_site_label_3
_geom_torsion_atom_site_label_4
_geom_torsion
Fe1 O1 C1 O2 -33.4(5)
Fe1 O1 C1 C2 146.0(3)
Fe2 O2 C1 O1 -2.1(5)
Fe2 O2 C1 C2 178.5(3)
O1 C1 C2 C3 -4.7(7)
O2 C1 C2 C3 174.7(5)
Fe2 O4 C4 O3 -36.9(5)
Fe2 O4 C4 C5 136.5(4)
Fe1 O3 C4 O4 3.3(5)
Fe1 O3 C4 C5 -170.3(3)
O4 C4 C5 C6 -32.1(14)
O3 C4 C5 C6 142.0(13)
O4 C4 C5 C6A -78.6(14)
O3 C4 C5 C6A 95.5(14)
C11 N1 C7 C8 0.1(5)
Fe1 N1 C7 C8 -179.8(3)
N1 C7 C8 C9 0.4(5)
C7 C8 C9 C10 -0.7(5)
C8 C9 C10 C11 0.5(5)
C7 N1 C11 C10 -0.3(4)
Fe1 N1 C11 C10 179.6(2)
C7 N1 C11 C12 -178.8(3)
Fe1 N1 C11 C12 1.1(3)
C9 C10 C11 N1 0.0(5)
C9 C10 C11 C12 178.4(3)
C13 N2 C12 C11 -72.7(3)
C19 N2 C12 C11 162.8(2)
Fe1 N2 C12 C11 44.7(2)
N1 C11 C12 N2 -32.6(3)
C10 C11 C12 N2 149.0(3)
C12 N2 C13 C14 145.7(2)
C19 N2 C13 C14 -90.9(3)
Fe1 N2 C13 C14 30.6(3)
C18 N3 C14 C15 0.4(4)
Fe1 N3 C14 C15 -158.8(2)
C18 N3 C14 C13 -175.7(2)
Fe1 N3 C14 C13 25.1(3)
N2 C13 C14 N3 -38.4(3)
N2 C13 C14 C15 145.6(3)
N3 C14 C15 C16 -1.4(4)
C13 C14 C15 C16 174.4(2)
C14 C15 C16 C17 0.8(4)
C15 C16 C17 C18 0.9(4)
C14 N3 C18 C17 1.4(4)
Fe1 N3 C18 C17 158.6(2)
C16 C17 C18 N3 -2.0(4)
C13 N2 C19 C20 55.2(3)
C12 N2 C19 C20 179.5(2)
Fe1 N2 C19 C20 -65.5(2)
N2 C19 C20 C21 -120.5(3)
N2 C19 C20 C25 62.6(3)
C25 C20 C21 C22 -0.6(4)
C19 C20 C21 C22 -177.4(2)
C20 C21 C22 C23 -0.5(4)
C20 C21 C22 C26 176.0(3)
C21 C22 C23 C24 0.8(4)
C26 C22 C23 C24 -175.7(2)
C22 C23 C24 C25 0.1(4)
C22 C23 C24 C27 176.2(2)
Fe1 O5 C25 C24 133.8(2)
Fe2 O5 C25 C24 -52.1(3)
Fe1 O5 C25 C20 -47.0(3)
Fe2 O5 C25 C20 127.1(2)
C23 C24 C25 O5 177.9(2)
C27 C24 C25 O5 1.7(3)
C23 C24 C25 C20 -1.2(4)
C27 C24 C25 C20 -177.4(2)
C21 C20 C25 O5 -177.7(2)
C19 C20 C25 O5 -0.8(4)
C21 C20 C25 C24 1.5(4)
C19 C20 C25 C24 178.4(2)
C34 N5 C27 C24 177.4(2)
C28 N5 C27 C24 54.9(3)
Fe2 N5 C27 C24 -66.2(2)
C23 C24 C27 N5 -114.4(3)
C25 C24 C27 N5 61.7(3)
C34 N5 C28 C29 147.6(2)
C27 N5 C28 C29 -89.9(2)
Fe2 N5 C28 C29 32.9(2)
C33 N4 C29 C30 1.4(3)
Fe2 N4 C29 C30 -152.62(19)
C33 N4 C29 C28 -176.2(2)
Fe2 N4 C29 C28 29.8(2)
N5 C28 C29 N4 -43.1(3)
N5 C28 C29 C30 139.3(2)
N4 C29 C30 C31 -0.7(4)
C28 C29 C30 C31 176.8(2)
C29 C30 C31 C32 -0.9(4)
C30 C31 C32 C33 1.6(4)
C29 N4 C33 C32 -0.7(4)
Fe2 N4 C33 C32 150.9(2)
C31 C32 C33 N4 -0.9(4)
C28 N5 C34 C35 -72.0(3)
C27 N5 C34 C35 165.2(2)
Fe2 N5 C34 C35 44.9(2)
C39 N6 C35 C36 1.9(4)
Fe2 N6 C35 C36 -172.8(2)
C39 N6 C35 C34 -177.4(2)
Fe2 N6 C35 C34 7.9(3)
N5 C34 C35 N6 -37.2(3)
N5 C34 C35 C36 143.5(3)
N6 C35 C36 C37 -1.0(4)
C34 C35 C36 C37 178.3(3)
C35 C36 C37 C38 -0.4(5)
C36 C37 C38 C39 0.7(5)
C35 N6 C39 C38 -1.6(4)
Fe2 N6 C39 C38 172.5(2)
C37 C38 C39 N6 0.3(5)
O8 S1 C40 F2 -63.6(2)
O7 S1 C40 F2 176.42(19)
O6 S1 C40 F2 56.7(2)
O8 S1 C40 F1 176.8(2)
O7 S1 C40 F1 56.8(2)
O6 S1 C40 F1 -62.9(2)
O8 S1 C40 F3 56.9(2)
O7 S1 C40 F3 -63.1(2)
O6 S1 C40 F3 177.2(2)
C42 C41 O9 C44 -37.3(11)
C41 O9 C44 C43 32.5(14)
O9 C44 C43 C42 -13.5(15)
C44 C43 C42 C41 -9.6(13)
O9 C41 C42 C43 31.3(10)
